data_1517823
loop_
_publ_author_name
'Jacob W. Uebler'
'Amy L. Pochodylo'
'Robert L. LaDuca'

_publ_section_title
;
 Copper glutarate coordination polymers with dipyridylamide ligands:
 Effect of donor disposition and steric bulk on structure
;
_journal_name_full
;
Inorganica Chimica Acta
;
_journal_page_first 31
_journal_page_last 42
_journal_volume 405
_journal_year 2013
_chemical_formula_sum 'C16 H19 Cu N3 O7'
_chemical_formula_weight 428.88
_space_group_IT_number 14
_symmetry_cell_setting monoclinic
_symmetry_space_group_name_Hall '-P 2yn'
_symmetry_space_group_name_H-M 'P 1 21/n 1'
_atom_sites_solution_hydrogens geom
_atom_sites_solution_primary direct
_atom_sites_solution_secondary difmap
_cell_angle_alpha 90.00
_cell_angle_beta 105.630(2)
_cell_angle_gamma 90.00
_cell_formula_units_Z 4
_cell_length_a 8.6901(14)
_cell_length_b 15.562(3)
_cell_length_c 13.569(2)
_cell_measurement_reflns_used 4224
_cell_measurement_temperature 173(2)
_cell_measurement_theta_max 25.25
_cell_measurement_theta_min 2.51
_cell_volume 1767.2(5)
_computing_cell_refinement 'Bruker SAINT'
_computing_data_collection 'Bruker APEX2'
_computing_data_reduction 'Bruker SAINT'
_computing_molecular_graphics 'Bruker SHELXTL'
_computing_publication_material 'Bruker SHELXTL'
_computing_structure_refinement 'SHELXL-97 (Sheldrick, 2008)'
_computing_structure_solution 'SHELXS-97 (Sheldrick, 2008)'
_diffrn_ambient_temperature 173(2)
_diffrn_measured_fraction_theta_full 0.996
_diffrn_measured_fraction_theta_max 0.994
_diffrn_measurement_device_type 'Bruker APEX-II CCD'
_diffrn_measurement_method '\f and \w scans'
_diffrn_radiation_monochromator graphite
_diffrn_radiation_source 'fine-focus sealed tube'
_diffrn_radiation_type MoK\a
_diffrn_radiation_wavelength 0.71073
_diffrn_reflns_av_R_equivalents 0.0461
_diffrn_reflns_av_sigmaI/netI 0.0576
_diffrn_reflns_limit_h_max 10
_diffrn_reflns_limit_h_min -10
_diffrn_reflns_limit_k_max 15
_diffrn_reflns_limit_k_min -18
_diffrn_reflns_limit_l_max 16
_diffrn_reflns_limit_l_min -10
_diffrn_reflns_number 7782
_diffrn_reflns_theta_full 25.00
_diffrn_reflns_theta_max 25.31
_diffrn_reflns_theta_min 2.04
_exptl_absorpt_coefficient_mu 1.282
_exptl_absorpt_correction_T_max 0.6815
_exptl_absorpt_correction_T_min 0.5057
_exptl_absorpt_correction_type multi-scan
_exptl_absorpt_process_details SADABS
_exptl_crystal_colour blue
_exptl_crystal_density_diffrn 1.612
_exptl_crystal_density_method 'not measured'
_exptl_crystal_description block
_exptl_crystal_F_000 884
_exptl_crystal_size_max 0.62
_exptl_crystal_size_mid 0.38
_exptl_crystal_size_min 0.32
_refine_diff_density_max 0.539
_refine_diff_density_min -0.522
_refine_diff_density_rms 0.069
_refine_ls_extinction_method none
_refine_ls_goodness_of_fit_ref 0.963
_refine_ls_hydrogen_treatment mixed
_refine_ls_matrix_type full
_refine_ls_number_parameters 259
_refine_ls_number_reflns 3211
_refine_ls_number_restraints 7
_refine_ls_restrained_S_all 0.964
_refine_ls_R_factor_all 0.0475
_refine_ls_R_factor_gt 0.0355
_refine_ls_shift/su_max 0.000
_refine_ls_shift/su_mean 0.000
_refine_ls_structure_factor_coef Fsqd
_refine_ls_weighting_details 'calc w=1/[\s^2^(Fo^2^)+(0.0369P)^2^+0.0000P] where P=(Fo^2^+2Fc^2^)/3'
_refine_ls_weighting_scheme calc
_refine_ls_wR_factor_gt 0.0796
_refine_ls_wR_factor_ref 0.0836
_reflns_number_gt 2480
_reflns_number_total 3211
_reflns_threshold_expression >2sigma(I)
_cod_data_source_file ICA-2013-405-31-42-4.cif
_cod_data_source_block p21n
_cod_original_cell_volume 1767.1(5)
_cod_original_sg_symbol_H-M P2(1)/n
_cod_database_code 1517823

loop_
_symmetry_equiv_pos_as_xyz
'x, y, z'
'-x+1/2, y+1/2, -z+1/2'
'-x, -y, -z'
'x-1/2, -y-1/2, z-1/2'

loop_
_atom_site_label
_atom_site_type_symbol
_atom_site_fract_x
_atom_site_fract_y
_atom_site_fract_z
_atom_site_U_iso_or_equiv
_atom_site_adp_type
_atom_site_occupancy
_atom_site_symmetry_multiplicity
_atom_site_calc_flag
_atom_site_refinement_flags
Cu1 Cu 0.03536(4) 0.19207(2) 0.14015(3) 0.02432(13) Uani 1 1 d .
O1 O -0.18324(19) 0.23030(13) 0.14635(14) 0.0250(5) Uani 1 1 d .
O1W O -0.3179(2) 0.21660(14) 0.30839(15) 0.0296(5) Uani 1 1 d D
H1WA H -0.272(3) 0.2260(19) 0.2631(18) 0.036 Uiso 1 1 d D
H1WB H -0.412(2) 0.1955(18) 0.282(2) 0.036 Uiso 1 1 d D
O2 O -0.2014(2) 0.18248(13) -0.00967(14) 0.0307(5) Uani 1 1 d .
O3 O -0.8086(2) 0.14278(13) 0.07698(14) 0.0295(5) Uani 1 1 d .
O4 O -0.6040(2) 0.14585(14) 0.21688(16) 0.0369(5) Uani 1 1 d .
O5 O -0.1616(2) -0.07048(14) 0.46204(17) 0.0411(6) Uani 1 1 d .
O6 O 0.1896(2) 0.21543(16) 0.31554(16) 0.0363(6) Uani 1 1 d D
H6A H 0.266(3) 0.1983(19) 0.293(2) 0.044 Uiso 1 1 d D
H6B H 0.229(3) 0.2503(17) 0.3657(18) 0.044 Uiso 1 1 d D
N1 N -0.0083(2) 0.07641(15) 0.19572(16) 0.0230(5) Uani 1 1 d .
N2 N -0.2346(3) 0.06947(16) 0.43470(19) 0.0297(6) Uani 1 1 d D
H2N H -0.244(3) 0.1137(15) 0.3897(19) 0.036 Uiso 1 1 d D
N3 N -0.4105(2) 0.18647(15) 0.61148(17) 0.0250(5) Uani 1 1 d .
C1 C -0.0523(3) -0.0748(2) 0.1801(2) 0.0360(8) Uani 1 1 d .
H1 H -0.0465 -0.1266 0.1442 0.043 Uiso 1 1 calc R
C2 C -0.1088(3) -0.0753(2) 0.2641(2) 0.0348(7) Uani 1 1 d .
H2 H -0.1438 -0.1275 0.2872 0.042 Uiso 1 1 calc R
C3 C -0.4362(3) 0.1240(2) 0.6737(2) 0.0319(7) Uani 1 1 d .
H3 H -0.4864 0.1380 0.7257 0.038 Uiso 1 1 calc R
C4 C -0.0034(3) 0.0017(2) 0.1477(2) 0.0293(7) Uani 1 1 d .
H4 H 0.0354 0.0016 0.0886 0.035 Uiso 1 1 calc R
C5 C -0.3917(3) 0.0406(2) 0.6637(2) 0.0359(8) Uani 1 1 d .
H5 H -0.4085 -0.0021 0.7097 0.043 Uiso 1 1 calc R
C6 C -0.5422(3) 0.15418(19) -0.0214(2) 0.0263(7) Uani 1 1 d .
H6C H -0.4907 0.1242 -0.0685 0.032 Uiso 1 1 calc R
H6D H -0.6492 0.1733 -0.0619 0.032 Uiso 1 1 calc R
C7 C -0.3445(3) 0.16514(19) 0.5365(2) 0.0261(7) Uani 1 1 d .
H7 H -0.3277 0.2091 0.4920 0.031 Uiso 1 1 calc R
C8 C -0.2651(3) 0.21344(18) 0.0538(2) 0.0233(7) Uani 1 1 d .
C9 C -0.2994(3) 0.0823(2) 0.5208(2) 0.0270(7) Uani 1 1 d .
C10 C -0.1716(3) -0.0039(2) 0.4111(2) 0.0338(7) Uani 1 1 d .
C11 C -0.4426(3) 0.23307(18) 0.0225(2) 0.0247(7) Uani 1 1 d .
H11A H -0.4641 0.2794 -0.0294 0.030 Uiso 1 1 calc R
H11B H -0.4750 0.2540 0.0828 0.030 Uiso 1 1 calc R
C12 C -0.5620(3) 0.09079(19) 0.0606(2) 0.0286(7) Uani 1 1 d .
H12A H -0.6134 0.0376 0.0274 0.034 Uiso 1 1 calc R
H12B H -0.4555 0.0754 0.1055 0.034 Uiso 1 1 calc R
C13 C -0.1152(3) 0.0005(2) 0.3162(2) 0.0263(7) Uani 1 1 d .
C14 C -0.6631(3) 0.12951(18) 0.1248(2) 0.0257(7) Uani 1 1 d .
C15 C -0.0614(3) 0.07471(19) 0.2798(2) 0.0243(6) Uani 1 1 d .
H15 H -0.0622 0.1268 0.3161 0.029 Uiso 1 1 calc R
C16 C -0.3219(3) 0.0188(2) 0.5861(2) 0.0335(8) Uani 1 1 d .
H16 H -0.2905 -0.0388 0.5784 0.040 Uiso 1 1 calc R

loop_
_atom_site_aniso_label
_atom_site_aniso_U_11
_atom_site_aniso_U_22
_atom_site_aniso_U_33
_atom_site_aniso_U_23
_atom_site_aniso_U_13
_atom_site_aniso_U_12
Cu1 0.01879(18) 0.0293(2) 0.0279(2) 0.00054(17) 0.01158(14) 0.00039(15)
O1 0.0200(9) 0.0319(12) 0.0239(11) 0.0040(9) 0.0073(8) 0.0008(9)
O1W 0.0292(11) 0.0341(13) 0.0268(12) 0.0029(10) 0.0096(9) 0.0015(10)
O2 0.0212(10) 0.0463(14) 0.0266(11) -0.0003(10) 0.0099(8) 0.0062(9)
O3 0.0215(10) 0.0384(13) 0.0314(11) -0.0004(10) 0.0121(8) 0.0029(9)
O4 0.0285(11) 0.0519(15) 0.0316(13) -0.0015(11) 0.0104(9) 0.0012(10)
O5 0.0532(13) 0.0213(13) 0.0513(14) 0.0119(11) 0.0181(11) 0.0059(11)
O6 0.0292(11) 0.0540(16) 0.0268(12) -0.0111(11) 0.0091(9) -0.0068(11)
N1 0.0186(11) 0.0285(15) 0.0220(13) -0.0002(11) 0.0059(9) -0.0003(10)
N2 0.0297(13) 0.0227(15) 0.0375(16) 0.0036(12) 0.0104(11) 0.0018(11)
N3 0.0218(11) 0.0303(15) 0.0254(13) -0.0008(11) 0.0105(10) 0.0018(11)
C1 0.0416(18) 0.0276(19) 0.0380(19) -0.0087(15) 0.0092(15) -0.0054(15)
C2 0.0384(17) 0.0274(19) 0.0360(18) -0.0007(15) 0.0057(14) -0.0070(14)
C3 0.0312(16) 0.037(2) 0.0313(17) 0.0036(15) 0.0145(13) 0.0015(14)
C4 0.0299(15) 0.034(2) 0.0235(16) -0.0075(14) 0.0071(12) 0.0000(14)
C5 0.0360(16) 0.037(2) 0.0346(18) 0.0095(16) 0.0093(14) -0.0033(15)
C6 0.0202(13) 0.0331(18) 0.0277(16) -0.0028(14) 0.0103(12) 0.0020(13)
C7 0.0202(13) 0.0331(19) 0.0260(16) 0.0024(13) 0.0080(12) 0.0005(13)
C8 0.0194(13) 0.0238(17) 0.0285(17) 0.0079(13) 0.0094(12) -0.0005(12)
C9 0.0201(14) 0.0344(19) 0.0266(16) -0.0006(14) 0.0066(12) -0.0008(13)
C10 0.0277(15) 0.035(2) 0.0380(19) -0.0049(16) 0.0077(13) -0.0022(14)
C11 0.0204(13) 0.0281(18) 0.0271(16) 0.0050(13) 0.0091(12) 0.0049(12)
C12 0.0227(14) 0.0252(18) 0.0416(18) -0.0019(14) 0.0150(13) 0.0030(13)
C13 0.0231(14) 0.0333(19) 0.0224(15) 0.0023(14) 0.0060(12) -0.0020(13)
C14 0.0255(15) 0.0211(17) 0.0349(18) 0.0075(14) 0.0157(13) -0.0018(12)
C15 0.0179(13) 0.0309(18) 0.0239(15) -0.0050(13) 0.0055(11) 0.0009(12)
C16 0.0253(15) 0.0289(19) 0.0430(19) -0.0077(15) 0.0034(14) 0.0021(13)

loop_
_atom_type_symbol
_atom_type_description
_atom_type_scat_dispersion_real
_atom_type_scat_dispersion_imag
_atom_type_scat_source
C C 0.0033 0.0016 'International Tables Vol C Tables 4.2.6.8 and 6.1.1.4'
H H 0.0000 0.0000 'International Tables Vol C Tables 4.2.6.8 and 6.1.1.4'
N N 0.0061 0.0033 'International Tables Vol C Tables 4.2.6.8 and 6.1.1.4'
O O 0.0106 0.0060 'International Tables Vol C Tables 4.2.6.8 and 6.1.1.4'
Cu Cu 0.3201 1.2651 'International Tables Vol C Tables 4.2.6.8 and 6.1.1.4'

loop_
_geom_angle_atom_site_label_1
_geom_angle_atom_site_label_2
_geom_angle_atom_site_label_3
_geom_angle
_geom_angle_site_symmetry_1
_geom_angle_site_symmetry_3
O3 Cu1 N3 93.33(9) 1_655 4_665
O3 Cu1 O1 155.75(8) 1_655 .
N3 Cu1 O1 90.17(8) 4_665 .
O3 Cu1 N1 92.08(9) 1_655 .
N3 Cu1 N1 169.69(9) 4_665 .
O1 Cu1 N1 88.49(8) . .
O3 Cu1 O6 102.99(7) 1_655 .
N3 Cu1 O6 87.28(9) 4_665 .
O1 Cu1 O6 101.14(7) . .
N1 Cu1 O6 82.95(8) . .
O3 Cu1 O2 97.94(7) 1_655 .
N3 Cu1 O2 94.81(8) 4_665 .
O1 Cu1 O2 57.84(7) . .
N1 Cu1 O2 93.13(7) . .
O6 Cu1 O2 158.82(7) . .
C8 O1 Cu1 100.25(16) . .
H1WA O1W H1WB 110(3) . .
C8 O2 Cu1 80.42(15) . .
C14 O3 Cu1 123.64(18) . 1_455
Cu1 O6 H6A 83(2) . .
Cu1 O6 H6B 150(2) . .
H6A O6 H6B 108(3) . .
C4 N1 C15 117.4(2) . .
C4 N1 Cu1 123.81(19) . .
C15 N1 Cu1 118.4(2) . .
C10 N2 C9 125.8(3) . .
C10 N2 H2N 117.0(19) . .
C9 N2 H2N 117.0(19) . .
C7 N3 C3 118.4(3) . .
C7 N3 Cu1 123.4(2) . 4_566
C3 N3 Cu1 118.10(19) . 4_566
C2 C1 C4 119.1(3) . .
C2 C1 H1 120.5 . .
C4 C1 H1 120.5 . .
C1 C2 C13 119.9(3) . .
C1 C2 H2 120.1 . .
C13 C2 H2 120.1 . .
N3 C3 C5 121.6(3) . .
N3 C3 H3 119.2 . .
C5 C3 H3 119.2 . .
N1 C4 C1 122.9(3) . .
N1 C4 H4 118.5 . .
C1 C4 H4 118.5 . .
C3 C5 C16 119.9(3) . .
C3 C5 H5 120.1 . .
C16 C5 H5 120.1 . .
C11 C6 C12 113.4(2) . .
C11 C6 H6C 108.9 . .
C12 C6 H6C 108.9 . .
C11 C6 H6D 108.9 . .
C12 C6 H6D 108.9 . .
H6C C6 H6D 107.7 . .
N3 C7 C9 123.2(3) . .
N3 C7 H7 118.4 . .
C9 C7 H7 118.4 . .
O2 C8 O1 121.5(2) . .
O2 C8 C11 119.6(2) . .
O1 C8 C11 118.9(2) . .
C16 C9 C7 118.4(3) . .
C16 C9 N2 125.2(3) . .
C7 C9 N2 116.4(3) . .
O5 C10 N2 123.5(3) . .
O5 C10 C13 121.9(3) . .
N2 C10 C13 114.6(3) . .
C8 C11 C6 112.0(2) . .
C8 C11 H11A 109.2 . .
C6 C11 H11A 109.2 . .
C8 C11 H11B 109.2 . .
C6 C11 H11B 109.2 . .
H11A C11 H11B 107.9 . .
C14 C12 C6 110.9(2) . .
C14 C12 H12A 109.5 . .
C6 C12 H12A 109.5 . .
C14 C12 H12B 109.5 . .
C6 C12 H12B 109.5 . .
H12A C12 H12B 108.0 . .
C2 C13 C15 117.6(3) . .
C2 C13 C10 117.9(3) . .
C15 C13 C10 124.4(3) . .
O4 C14 O3 124.3(3) . .
O4 C14 C12 120.8(2) . .
O3 C14 C12 114.9(3) . .
N1 C15 C13 123.1(3) . .
N1 C15 H15 118.4 . .
C13 C15 H15 118.4 . .
C9 C16 C5 118.5(3) . .
C9 C16 H16 120.7 . .
C5 C16 H16 120.7 . .

loop_
_geom_bond_atom_site_label_1
_geom_bond_atom_site_label_2
_geom_bond_distance
_geom_bond_site_symmetry_2
Cu1 O3 1.9465(18) 1_655
Cu1 N3 2.011(2) 4_665
Cu1 O1 2.0139(17) .
Cu1 N1 2.026(2) .
Cu1 O6 2.424(2) .
Cu1 O2 2.4768(18) .
O1 C8 1.292(3) .
O1W H1WA 0.833(17) .
O1W H1WB 0.863(16) .
O2 C8 1.240(3) .
O3 C14 1.273(3) .
O3 Cu1 1.9465(18) 1_455
O4 C14 1.243(3) .
O5 C10 1.236(4) .
O6 H6A 0.846(17) .
O6 H6B 0.866(17) .
N1 C4 1.339(4) .
N1 C15 1.341(3) .
N2 C10 1.341(4) .
N2 C9 1.441(3) .
N2 H2N 0.909(17) .
N3 C7 1.337(3) .
N3 C3 1.344(4) .
N3 Cu1 2.011(2) 4_566
C1 C2 1.357(4) .
C1 C4 1.376(4) .
C1 H1 0.9500 .
C2 C13 1.384(4) .
C2 H2 0.9500 .
C3 C5 1.371(4) .
C3 H3 0.9500 .
C4 H4 0.9500 .
C5 C16 1.392(4) .
C5 H5 0.9500 .
C6 C11 1.528(4) .
C6 C12 1.532(4) .
C6 H6C 0.9900 .
C6 H6D 0.9900 .
C7 C9 1.380(4) .
C7 H7 0.9500 .
C8 C11 1.517(3) .
C9 C16 1.377(4) .
C10 C13 1.497(4) .
C11 H11A 0.9900 .
C11 H11B 0.9900 .
C12 C14 1.518(4) .
C12 H12A 0.9900 .
C12 H12B 0.9900 .
C13 C15 1.386(4) .
C15 H15 0.9500 .
C16 H16 0.9500 .

loop_
_geom_hbond_atom_site_label_D
_geom_hbond_atom_site_label_H
_geom_hbond_atom_site_label_A
_geom_hbond_distance_DH
_geom_hbond_distance_HA
_geom_hbond_distance_DA
_geom_hbond_angle_DHA
_geom_hbond_site_symmetry_A
O1W H1WA O1 0.833(17) 1.939(18) 2.763(3) 170(3) .
O1W H1WB O4 0.863(16) 1.836(17) 2.697(3) 175(3) .
O6 H6A O4 0.846(17) 1.906(18) 2.734(3) 166(3) 1_655
O6 H6B O2 0.866(17) 1.941(18) 2.799(3) 171(3) 4_666
N2 H2N O1W 0.909(17) 1.952(19) 2.835(3) 163(3) .

loop_
_geom_torsion_atom_site_label_1
_geom_torsion_atom_site_label_2
_geom_torsion_atom_site_label_3
_geom_torsion_atom_site_label_4
_geom_torsion
_geom_torsion_site_symmetry_1
O3 Cu1 O1 C8 -2.8(3) 1_655
N3 Cu1 O1 C8 95.75(17) 4_665
N1 Cu1 O1 C8 -94.47(17) .
O6 Cu1 O1 C8 -176.99(17) .
O2 Cu1 O1 C8 0.18(16) .
O3 Cu1 O2 C8 178.60(17) 1_655
N3 Cu1 O2 C8 -87.35(17) 4_665
O1 Cu1 O2 C8 -0.18(16) .
N1 Cu1 O2 C8 86.06(17) .
O6 Cu1 O2 C8 7.5(3) .
O3 Cu1 N1 C4 -33.3(2) 1_655
N3 Cu1 N1 C4 -155.0(4) 4_665
O1 Cu1 N1 C4 122.4(2) .
O6 Cu1 N1 C4 -136.2(2) .
O2 Cu1 N1 C4 64.7(2) .
O3 Cu1 N1 C15 153.97(18) 1_655
N3 Cu1 N1 C15 32.3(6) 4_665
O1 Cu1 N1 C15 -50.28(18) .
O6 Cu1 N1 C15 51.14(18) .
O2 Cu1 N1 C15 -107.95(18) .
C4 C1 C2 C13 -0.6(4) .
C7 N3 C3 C5 2.1(4) .
Cu1 N3 C3 C5 -175.2(2) 4_566
C15 N1 C4 C1 0.9(4) .
Cu1 N1 C4 C1 -171.8(2) .
C2 C1 C4 N1 0.4(4) .
N3 C3 C5 C16 -1.7(4) .
C3 N3 C7 C9 -0.9(4) .
Cu1 N3 C7 C9 176.27(19) 4_566
Cu1 O2 C8 O1 0.3(2) .
Cu1 O2 C8 C11 179.6(2) .
Cu1 O1 C8 O2 -0.3(3) .
Cu1 O1 C8 C11 -179.7(2) .
N3 C7 C9 C16 -0.7(4) .
N3 C7 C9 N2 178.1(2) .
C10 N2 C9 C16 -7.2(4) .
C10 N2 C9 C7 174.0(3) .
C9 N2 C10 O5 -0.1(4) .
C9 N2 C10 C13 179.1(2) .
O2 C8 C11 C6 55.5(3) .
O1 C8 C11 C6 -125.1(3) .
C12 C6 C11 C8 78.0(3) .
C11 C6 C12 C14 67.4(3) .
C1 C2 C13 C15 -0.5(4) .
C1 C2 C13 C10 -177.3(3) .
O5 C10 C13 C2 24.4(4) .
N2 C10 C13 C2 -154.9(3) .
O5 C10 C13 C15 -152.2(3) .
N2 C10 C13 C15 28.5(4) .
Cu1 O3 C14 O4 0.4(4) 1_455
Cu1 O3 C14 C12 -179.81(17) 1_455
C6 C12 C14 O4 -113.5(3) .
C6 C12 C14 O3 66.8(3) .
C4 N1 C15 C13 -2.1(4) .
Cu1 N1 C15 C13 171.06(19) .
C2 C13 C15 N1 1.9(4) .
C10 C13 C15 N1 178.5(2) .
C7 C9 C16 C5 1.2(4) .
N2 C9 C16 C5 -177.5(2) .
C3 C5 C16 C9 0.0(4) .
